data_4341305
loop_
_publ_author_name
'Evers, J\"urgen'
'Gospodinov, Ivan'
'Joas, Manuel'
'Klap\"otke, Thomas M'
'Stierstorfer, J\"org'

_publ_section_title
;
 Cocrystallization of Photosensitive Energetic Copper(II) Perchlorate
 Complexes with the Nitrogen-rich Ligand 1,2-Di(1H-tetrazol-5-yl)ethane.
;
_journal_issue 21
_journal_name_full 'Inorganic chemistry'
_journal_page_first 11749
_journal_page_last 11756
_journal_paper_doi 10.1021/ic5020175
_journal_volume 53
_journal_year 2014
_chemical_formula_moiety 'C12 H24 Cu N16 O2, 2(Cl O4)'
_chemical_formula_sum 'C12 H24 Cl2 Cu N16 O10'
_chemical_formula_weight 686.91
_chemical_name_common '[Cu(BMTE)~2~(H~2~O)~2~](ClO~4~)~2~'
_chemical_name_systematic
;
Diaquabis(1,2-bis(1-methyltetrazol-5-yl)ethane)copper(II) perchlorate
;
_space_group_IT_number 14
_symmetry_cell_setting monoclinic
_symmetry_Int_Tables_number 14
_symmetry_space_group_name_Hall '-P 2ybc'
_symmetry_space_group_name_H-M 'P 1 21/c 1'
_atom_sites_solution_hydrogens geom
_atom_sites_solution_primary direct
_atom_sites_solution_secondary difmap
_audit_creation_date 'Wed Aug 14 10:44:51 2013'
_audit_creation_method SHELXL-97
_cell_angle_alpha 90.00
_cell_angle_beta 103.540(4)
_cell_angle_gamma 90.00
_cell_formula_units_Z 2
_cell_length_a 7.6396(3)
_cell_length_b 15.2017(5)
_cell_length_c 11.2882(5)
_cell_measurement_reflns_used 4444
_cell_measurement_temperature 100(2)
_cell_measurement_theta_max 31.9180
_cell_measurement_theta_min 4.4160
_cell_volume 1274.52(9)
_computing_cell_refinement
;
CrysAlisPro, Agilent Technologies,
Version 1.171.36.24 (release 03-12-2012 CrysAlis171 .NET)
(compiled Dec  3 2012,18:21:49)
;
_computing_data_collection
;
CrysAlisPro, Agilent Technologies,
Version 1.171.36.24 (release 03-12-2012 CrysAlis171 .NET)
(compiled Dec  3 2012,18:21:49)
;
_computing_data_reduction
;
CrysAlisPro, Agilent Technologies,
Version 1.171.36.24 (release 03-12-2012 CrysAlis171 .NET)
(compiled Dec  3 2012,18:21:49)
;
_computing_structure_refinement 'SHELXL-97 (Sheldrick, 1997)'
_computing_structure_solution 'SIR97 (Altomare <i>et al.</i>, 1999)'
_diffrn_ambient_temperature 100(2)
_diffrn_detector_area_resol_mean 15.9809
_diffrn_measured_fraction_theta_full 0.996
_diffrn_measured_fraction_theta_max 0.996
_diffrn_measurement_device_type 'Xcalibur, Sapphire3'
_diffrn_measurement_method '\w scans'
_diffrn_radiation_monochromator graphite
_diffrn_radiation_source 'fine-focus sealed tube'
_diffrn_radiation_type MoK\a
_diffrn_radiation_wavelength 0.71073
_diffrn_reflns_av_R_equivalents 0.0280
_diffrn_reflns_av_sigmaI/netI 0.0254
_diffrn_reflns_limit_h_max 9
_diffrn_reflns_limit_h_min -9
_diffrn_reflns_limit_k_max 19
_diffrn_reflns_limit_k_min -14
_diffrn_reflns_limit_l_max 12
_diffrn_reflns_limit_l_min -14
_diffrn_reflns_number 10966
_diffrn_reflns_theta_full 27.48
_diffrn_reflns_theta_max 27.48
_diffrn_reflns_theta_min 4.28
_exptl_absorpt_coefficient_mu 1.150
_exptl_absorpt_correction_T_max 1.00000
_exptl_absorpt_correction_T_min 0.91700
_exptl_absorpt_correction_type multi-scan
_exptl_absorpt_process_details
;
CrysAlisPro, Agilent Technologies,
Version 1.171.36.24 (release 03-12-2012 CrysAlis171 .NET)
(compiled Dec  3 2012,18:21:49)
Empirical absorption correction using spherical harmonics,
 implemented in SCALE3 ABSPACK scaling algorithm.
;
_exptl_crystal_colour blue
_exptl_crystal_density_diffrn 1.790
_exptl_crystal_density_method 'not measured'
_exptl_crystal_description block
_exptl_crystal_F_000 702
_exptl_crystal_size_max 0.387
_exptl_crystal_size_mid 0.315
_exptl_crystal_size_min 0.192
_refine_diff_density_max 0.395
_refine_diff_density_min -0.389
_refine_diff_density_rms 0.061
_refine_ls_extinction_method none
_refine_ls_goodness_of_fit_ref 1.052
_refine_ls_hydrogen_treatment refall
_refine_ls_matrix_type full
_refine_ls_number_parameters 281
_refine_ls_number_reflns 2910
_refine_ls_number_restraints 0
_refine_ls_restrained_S_all 1.052
_refine_ls_R_factor_all 0.0327
_refine_ls_R_factor_gt 0.0274
_refine_ls_shift/su_max 0.000
_refine_ls_shift/su_mean 0.000
_refine_ls_structure_factor_coef Fsqd
_refine_ls_weighting_details 'calc w=1/[\s^2^(Fo^2^)+(0.0311P)^2^+0.8073P] where P=(Fo^2^+2Fc^2^)/3'
_refine_ls_weighting_scheme calc
_refine_ls_wR_factor_gt 0.0665
_refine_ls_wR_factor_ref 0.0699
_reflns_number_gt 2591
_reflns_number_total 2910
_reflns_threshold_expression >2\s(I)
_cod_data_source_file ic5020175_si_002.cif
_cod_data_source_block ix359
_cod_depositor_comments 'Adding full bibliography for 4341302--4341305.cif.'
_cod_original_sg_symbol_H-M 'P 21/c'
_cod_database_code 4341305

loop_
_symmetry_equiv_pos_as_xyz
'x, y, z'
'-x, y+1/2, -z+1/2'
'-x, -y, -z'
'x, -y-1/2, z-1/2'

loop_
_atom_site_label
_atom_site_type_symbol
_atom_site_fract_x
_atom_site_fract_y
_atom_site_fract_z
_atom_site_U_iso_or_equiv
_atom_site_adp_type
_atom_site_occupancy
_atom_site_symmetry_multiplicity
_atom_site_calc_flag
_atom_site_refinement_flags
_atom_site_disorder_assembly
_atom_site_disorder_group
Cu1 Cu 0.0000 0.0000 0.0000 0.01299(9) Uani 1 2 d S . .
O1 O 0.26248(18) -0.06870(9) -0.04944(13) 0.0207(3) Uani 1 1 d . . .
N1 N 0.33087(19) 0.16911(9) 0.23384(13) 0.0148(3) Uani 1 1 d . . .
N2 N 0.4035(2) 0.17491(10) 0.13592(14) 0.0191(3) Uani 1 1 d . . .
N3 N 0.3089(2) 0.12501(10) 0.05249(13) 0.0182(3) Uani 1 1 d . . .
N4 N 0.17369(19) 0.08703(9) 0.09525(13) 0.0147(3) Uani 1 1 d . . .
N5 N 0.13196(19) -0.15927(9) 0.30788(13) 0.0141(3) Uani 1 1 d . . .
N6 N 0.1016(2) -0.21573(10) 0.21327(13) 0.0183(3) Uani 1 1 d . . .
N7 N 0.0531(2) -0.16906(9) 0.11618(14) 0.0183(3) Uani 1 1 d . . .
N8 N 0.05017(19) -0.08195(9) 0.14598(12) 0.0133(3) Uani 1 1 d . . .
C1 C 0.1893(2) 0.11506(10) 0.20804(15) 0.0125(3) Uani 1 1 d . . .
C2 C 0.0729(2) 0.08946(11) 0.29088(15) 0.0131(3) Uani 1 1 d . . .
C3 C 0.1208(2) -0.00013(10) 0.35039(15) 0.0129(3) Uani 1 1 d . . .
C4 C 0.1001(2) -0.07726(10) 0.26655(14) 0.0112(3) Uani 1 1 d . . .
C5 C 0.4074(3) 0.21687(14) 0.34659(18) 0.0233(4) Uani 1 1 d . . .
C6 C 0.1774(3) -0.19203(13) 0.43256(17) 0.0231(4) Uani 1 1 d . . .
Cl1 Cl 0.3816(10) 0.4400(3) 0.1877(3) 0.0181(9) Uani 0.629(19) 1 d P A 1
O2 O 0.5341(5) 0.4123(5) 0.2951(3) 0.0258(13) Uani 0.629(19) 1 d P A 1
O3 O 0.4575(13) 0.4314(7) 0.0838(7) 0.0263(14) Uani 0.629(19) 1 d P A 1
O4 O 0.3320(6) 0.5248(3) 0.2068(10) 0.0313(15) Uani 0.629(19) 1 d P A 1
O5 O 0.241(2) 0.3735(10) 0.1811(11) 0.0235(17) Uani 0.629(19) 1 d P A 1
Cl1A Cl 0.3963(16) 0.4378(4) 0.1879(6) 0.0158(13) Uani 0.371(19) 1 d P A 2
O2A O 0.481(2) 0.4458(7) 0.3050(7) 0.048(3) Uani 0.371(19) 1 d P A 2
O3A O 0.494(2) 0.4166(13) 0.1038(18) 0.040(3) Uani 0.371(19) 1 d P A 2
O4A O 0.3143(8) 0.5314(3) 0.1479(12) 0.0265(16) Uani 0.371(19) 1 d P A 2
O5A O 0.235(4) 0.3889(17) 0.168(2) 0.032(4) Uani 0.371(19) 1 d P A 2
H2B H -0.046(3) 0.0922(12) 0.2452(17) 0.012(5) Uiso 1 1 d . . .
H3A H 0.240(3) -0.0008(13) 0.398(2) 0.021(6) Uiso 1 1 d . . .
H2A H 0.088(3) 0.1296(14) 0.3527(18) 0.015(5) Uiso 1 1 d . . .
H3B H 0.043(3) -0.0119(14) 0.403(2) 0.026(6) Uiso 1 1 d . . .
H5C H 0.519(3) 0.2387(17) 0.340(2) 0.036(7) Uiso 1 1 d . . .
H5A H 0.420(3) 0.1803(14) 0.410(2) 0.022(5) Uiso 1 1 d . . .
H6C H 0.249(3) -0.1493(16) 0.486(2) 0.028(6) Uiso 1 1 d . . .
H5B H 0.335(3) 0.2635(16) 0.355(2) 0.027(6) Uiso 1 1 d . . .
H6A H 0.244(4) -0.2425(19) 0.435(2) 0.047(8) Uiso 1 1 d . . .
H6B H 0.072(4) -0.2042(18) 0.455(2) 0.048(8) Uiso 1 1 d . . .
H1A H 0.341(4) -0.0760(17) 0.015(3) 0.043(8) Uiso 1 1 d . . .
H1B H 0.310(4) -0.050(2) -0.094(3) 0.058(10) Uiso 1 1 d . . .

loop_
_atom_site_aniso_label
_atom_site_aniso_U_11
_atom_site_aniso_U_22
_atom_site_aniso_U_33
_atom_site_aniso_U_23
_atom_site_aniso_U_13
_atom_site_aniso_U_12
Cu1 0.01875(16) 0.01216(15) 0.00815(15) -0.00033(10) 0.00333(11) -0.00297(11)
O1 0.0162(6) 0.0309(8) 0.0154(7) -0.0013(5) 0.0046(6) 0.0008(5)
N1 0.0164(7) 0.0131(7) 0.0142(7) 0.0002(5) 0.0023(6) -0.0021(5)
N2 0.0216(8) 0.0188(7) 0.0176(7) 0.0026(6) 0.0060(6) -0.0030(6)
N3 0.0207(7) 0.0184(7) 0.0169(7) 0.0021(6) 0.0073(6) -0.0047(6)
N4 0.0177(7) 0.0149(7) 0.0123(7) 0.0009(5) 0.0051(6) -0.0025(5)
N5 0.0151(7) 0.0134(7) 0.0132(7) 0.0020(5) 0.0024(5) -0.0003(5)
N6 0.0224(8) 0.0136(7) 0.0186(7) -0.0009(6) 0.0041(6) -0.0002(6)
N7 0.0253(8) 0.0126(7) 0.0176(7) -0.0018(5) 0.0059(6) 0.0005(6)
N8 0.0169(7) 0.0113(7) 0.0122(7) -0.0012(5) 0.0042(5) -0.0003(5)
C1 0.0136(7) 0.0099(7) 0.0126(8) 0.0017(6) 0.0004(6) 0.0004(6)
C2 0.0157(8) 0.0127(8) 0.0114(8) -0.0009(6) 0.0040(6) 0.0014(6)
C3 0.0151(8) 0.0143(8) 0.0091(7) -0.0005(6) 0.0025(6) -0.0003(6)
C4 0.0087(7) 0.0134(8) 0.0122(8) 0.0009(6) 0.0036(6) -0.0004(6)
C5 0.0258(10) 0.0243(10) 0.0163(9) -0.0030(8) -0.0020(8) -0.0078(8)
C6 0.0295(10) 0.0206(9) 0.0165(9) 0.0089(7) -0.0001(8) -0.0012(8)
Cl1 0.0130(12) 0.0326(18) 0.0108(13) -0.0044(7) 0.0070(7) -0.0016(7)
O2 0.0169(16) 0.042(3) 0.0163(12) -0.0001(14) -0.0002(10) -0.0027(13)
O3 0.023(3) 0.045(3) 0.0130(16) -0.0006(15) 0.0087(16) 0.005(2)
O4 0.0318(16) 0.0210(14) 0.044(4) -0.0101(18) 0.0148(19) 0.0042(11)
O5 0.017(2) 0.020(5) 0.034(2) 0.003(3) 0.0063(15) -0.005(3)
Cl1A 0.0101(17) 0.010(2) 0.028(3) -0.0052(12) 0.0069(11) -0.0043(11)
O2A 0.074(6) 0.037(4) 0.016(3) 0.002(2) -0.021(3) 0.005(4)
O3A 0.026(6) 0.041(6) 0.066(10) -0.021(6) 0.034(6) -0.005(5)
O4A 0.036(2) 0.022(2) 0.021(4) 0.004(2) 0.005(2) 0.0066(17)
O5A 0.014(4) 0.012(6) 0.071(10) 0.008(4) 0.012(5) -0.004(3)

loop_
_atom_type_symbol
_atom_type_description
_atom_type_scat_dispersion_real
_atom_type_scat_dispersion_imag
_atom_type_scat_source
C C 0.0033 0.0016 'International Tables Vol C Tables 4.2.6.8 and 6.1.1.4'
Cl Cl 0.1484 0.1585 'International Tables Vol C Tables 4.2.6.8 and 6.1.1.4'
Cu Cu 0.3201 1.2651 'International Tables Vol C Tables 4.2.6.8 and 6.1.1.4'
N N 0.0061 0.0033 'International Tables Vol C Tables 4.2.6.8 and 6.1.1.4'
O O 0.0106 0.0060 'International Tables Vol C Tables 4.2.6.8 and 6.1.1.4'
H H 0.0000 0.0000 'International Tables Vol C Tables 4.2.6.8 and 6.1.1.4'

loop_
_geom_angle_atom_site_label_1
_geom_angle_atom_site_label_2
_geom_angle_atom_site_label_3
_geom_angle
N4 Cu1 N8 89.66(6)
N4 Cu1 O1 85.91(5)
N8 Cu1 O1 85.06(5)
Cu1 O1 H1A 108.6(19)
Cu1 O1 H1B 124(2)
H1A O1 H1B 106(3)
C1 N1 N2 109.20(14)
C1 N1 C5 129.31(16)
N2 N1 C5 121.49(15)
N3 N2 N1 106.94(14)
N2 N3 N4 109.33(14)
C1 N4 N3 107.41(13)
C1 N4 Cu1 129.06(12)
N3 N4 Cu1 123.43(11)
C4 N5 N6 109.56(13)
C4 N5 C6 129.83(15)
N6 N5 C6 120.41(14)
N7 N6 N5 106.62(13)
N6 N7 N8 110.05(14)
C4 N8 N7 106.69(13)
C4 N8 Cu1 138.96(11)
N7 N8 Cu1 113.92(10)
N4 C1 N1 107.11(15)
N4 C1 C2 126.16(15)
N1 C1 C2 126.72(15)
C1 C2 C3 113.21(14)
C1 C2 H2B 106.7(12)
C3 C2 H2B 112.7(12)
C1 C2 H2A 108.7(13)
C3 C2 H2A 106.6(12)
H2B C2 H2A 108.8(17)
C4 C3 C2 116.34(14)
C4 C3 H3A 107.3(13)
C2 C3 H3A 111.2(12)
C4 C3 H3B 105.0(13)
C2 C3 H3B 108.7(13)
H3A C3 H3B 107.8(19)
N8 C4 N5 107.08(14)
N8 C4 C3 130.96(15)
N5 C4 C3 121.96(14)
N1 C5 H5C 106.8(15)
N1 C5 H5A 109.5(14)
H5C C5 H5A 111(2)
N1 C5 H5B 110.5(14)
H5C C5 H5B 109(2)
H5A C5 H5B 111(2)
N5 C6 H6C 110.1(14)
N5 C6 H6A 108.9(16)
H6C C6 H6A 108(2)
N5 C6 H6B 108.3(17)
H6C C6 H6B 112(2)
H6A C6 H6B 110(2)
O4 Cl1 O3 113.1(6)
O4 Cl1 O5 115.5(8)
O3 Cl1 O5 109.2(7)
O4 Cl1 O2 108.7(3)
O3 Cl1 O2 104.2(5)
O5 Cl1 O2 105.3(7)
O2A Cl1A O3A 119.3(12)
O2A Cl1A O5A 114.0(12)
O3A Cl1A O5A 111.2(13)
O2A Cl1A O4A 105.6(6)
O3A Cl1A O4A 104.9(8)
O5A Cl1A O4A 99.1(14)

loop_
_geom_bond_atom_site_label_1
_geom_bond_atom_site_label_2
_geom_bond_distance
Cu1 N4 1.9998(14)
Cu1 N8 2.0294(14)
Cu1 O1 2.4387(13)
O1 H1A 0.84(3)
O1 H1B 0.75(3)
N1 C1 1.335(2)
N1 N2 1.351(2)
N1 C5 1.463(2)
N2 N3 1.291(2)
N3 N4 1.366(2)
N4 C1 1.321(2)
N5 C4 1.334(2)
N5 N6 1.347(2)
N5 C6 1.456(2)
N6 N7 1.285(2)
N7 N8 1.3676(19)
N8 C4 1.327(2)
C1 C2 1.485(2)
C2 C3 1.525(2)
C2 H2B 0.933(19)
C2 H2A 0.91(2)
C3 C4 1.492(2)
C3 H3A 0.94(2)
C3 H3B 0.95(2)
C5 H5C 0.94(3)
C5 H5A 0.89(2)
C5 H5B 0.92(2)
C6 H6C 0.96(2)
C6 H6A 0.92(3)
C6 H6B 0.92(3)
Cl1 O4 1.375(6)
Cl1 O3 1.431(11)
Cl1 O5 1.462(16)
Cl1 O2 1.531(8)
Cl1A O2A 1.334(9)
Cl1A O3A 1.37(2)
Cl1A O5A 1.41(3)
Cl1A O4A 1.577(11)

loop_
_geom_torsion_atom_site_label_1
_geom_torsion_atom_site_label_2
_geom_torsion_atom_site_label_3
_geom_torsion_atom_site_label_4
_geom_torsion
C1 N1 N2 N3 -0.40(18)
C5 N1 N2 N3 179.08(16)
N1 N2 N3 N4 0.43(18)
N2 N3 N4 C1 -0.31(18)
N2 N3 N4 Cu1 -177.04(11)
N8 Cu1 N4 C1 -46.14(15)
O1 Cu1 N4 C1 -131.21(15)
N8 Cu1 N4 N3 129.85(13)
O1 Cu1 N4 N3 44.78(13)
C4 N5 N6 N7 0.34(18)
C6 N5 N6 N7 175.73(16)
N5 N6 N7 N8 -0.34(18)
N6 N7 N8 C4 0.23(19)
N6 N7 N8 Cu1 174.17(11)
N4 Cu1 N8 C4 28.33(17)
O1 Cu1 N8 C4 114.26(18)
N4 Cu1 N8 N7 -142.81(12)
O1 Cu1 N8 N7 -56.88(11)
N3 N4 C1 N1 0.06(18)
Cu1 N4 C1 N1 176.55(11)
N3 N4 C1 C2 -178.78(15)
Cu1 N4 C1 C2 -2.3(2)
N2 N1 C1 N4 0.20(18)
C5 N1 C1 N4 -179.21(17)
N2 N1 C1 C2 179.03(15)
C5 N1 C1 C2 -0.4(3)
N4 C1 C2 C3 79.3(2)
N1 C1 C2 C3 -99.32(19)
C1 C2 C3 C4 -62.7(2)
N7 N8 C4 N5 -0.01(18)
Cu1 N8 C4 N5 -171.56(13)
N7 N8 C4 C3 -179.68(16)
Cu1 N8 C4 C3 8.8(3)
N6 N5 C4 N8 -0.20(18)
C6 N5 C4 N8 -175.02(17)
N6 N5 C4 C3 179.51(14)
C6 N5 C4 C3 4.7(3)
C2 C3 C4 N8 1.9(3)
C2 C3 C4 N5 -177.72(15)
